data_7714686
loop_
_publ_author_name
'Atta, Sayan'
'Mandal, Amit'
'Saha, Rahul'
'Majumdar, Amit'

_publ_section_title
;
 Reduction of nitrite to nitric oxide and generation of reactive chalcogen
 species by mononuclear Fe(II) and Zn(II) complexes of thiolate and
 selenolate.
;
_journal_issue 3
_journal_name_full 'Dalton transactions (Cambridge, England : 2003)'
_journal_page_first 949
_journal_page_last 965
_journal_paper_doi 10.1039/d3dt03768a
_journal_volume 53
_journal_year 2024
_chemical_formula_moiety 'C21 H20 N4 O4 Zn'
_chemical_formula_sum 'C21 H20 N4 O4 Zn'
_chemical_formula_weight 457.78
_space_group_crystal_system orthorhombic
_space_group_IT_number 61
_space_group_name_Hall '-P 2ac 2ab'
_space_group_name_H-M_alt 'P b c a'
_atom_sites_solution_hydrogens geom
_atom_sites_solution_primary dual
_audit_creation_date 2023-08-04
_audit_creation_method
;
Olex2 1.2
(compiled 2018.05.29 svn.r3508 for OlexSys, GUI svn.r5506)
;
_audit_update_record
;
2023-08-04 deposited with the CCDC.	2023-12-11 downloaded from the CCDC.
;
_cell_angle_alpha 90
_cell_angle_beta 90
_cell_angle_gamma 90
_cell_formula_units_Z 8
_cell_length_a 15.507(4)
_cell_length_b 11.929(3)
_cell_length_c 21.331(5)
_cell_measurement_reflns_used 8069
_cell_measurement_temperature 150(2)
_cell_measurement_theta_max 24.81
_cell_measurement_theta_min 2.32
_cell_volume 3945.9(17)
_computing_cell_refinement 'SAINT V8.38A (?, 2016)'
_computing_data_reduction 'SAINT V8.38A (?, 2016)'
_computing_molecular_graphics 'Olex2 (Dolomanov et al., 2009)'
_computing_publication_material 'Olex2 (Dolomanov et al., 2009)'
_computing_structure_refinement 'ShelXL (Sheldrick, 2015)'
_computing_structure_solution 'ShelXT (Sheldrick, 2015)'
_diffrn_ambient_temperature 150.05
_diffrn_measured_fraction_theta_full 0.998
_diffrn_measured_fraction_theta_max 0.998
_diffrn_measurement_device_type 'Bruker D8VENTURE with PHOTON II Detector'
_diffrn_measurement_method 'phi, omega and kappa scan'
_diffrn_radiation_probe x-ray
_diffrn_radiation_type MoK\a
_diffrn_radiation_wavelength 0.71073
_diffrn_reflns_av_R_equivalents 0.1141
_diffrn_reflns_av_unetI/netI 0.0653
_diffrn_reflns_Laue_measured_fraction_full 0.998
_diffrn_reflns_Laue_measured_fraction_max 0.998
_diffrn_reflns_limit_h_max 18
_diffrn_reflns_limit_h_min -16
_diffrn_reflns_limit_k_max 13
_diffrn_reflns_limit_k_min -14
_diffrn_reflns_limit_l_max 25
_diffrn_reflns_limit_l_min -23
_diffrn_reflns_number 28645
_diffrn_reflns_point_group_measured_fraction_full 0.998
_diffrn_reflns_point_group_measured_fraction_max 0.998
_diffrn_reflns_theta_full 25.026
_diffrn_reflns_theta_max 25.026
_diffrn_reflns_theta_min 2.318
_diffrn_source_type Micro-focus
_diffrn_standards_number 0
_exptl_absorpt_coefficient_mu 1.282
_exptl_absorpt_correction_T_max 0.7452
_exptl_absorpt_correction_T_min 0.6011
_exptl_absorpt_correction_type multi-scan
_exptl_absorpt_process_details
;
SADABS-2016/2 (Bruker,2016/2) was used for absorption correction.
wR2(int) was 0.1461 before and 0.1139 after correction.
The Ratio of minimum to maximum transmission is 0.8066.
The \l/2 correction factor is Not present.
;
_exptl_crystal_colour 'pale yellow'
_exptl_crystal_density_diffrn 1.541
_exptl_crystal_density_method 'not measured'
_exptl_crystal_description block
_exptl_crystal_F_000 1888
_exptl_crystal_size_max 0.22
_exptl_crystal_size_mid 0.2
_exptl_crystal_size_min 0.18
_refine_diff_density_max 0.439
_refine_diff_density_min -0.433
_refine_diff_density_rms 0.081
_refine_ls_extinction_method none
_refine_ls_goodness_of_fit_ref 1.037
_refine_ls_hydrogen_treatment constr
_refine_ls_matrix_type full
_refine_ls_number_parameters 270
_refine_ls_number_reflns 3477
_refine_ls_number_restraints 5
_refine_ls_restrained_S_all 1.043
_refine_ls_R_factor_all 0.0735
_refine_ls_R_factor_gt 0.0451
_refine_ls_shift/su_max 0.000
_refine_ls_shift/su_mean 0.000
_refine_ls_structure_factor_coef Fsqd
_refine_ls_weighting_details 'w=1/[\s^2^(Fo^2^)+(0.0490P)^2^+3.8327P] where P=(Fo^2^+2Fc^2^)/3'
_refine_ls_weighting_scheme calc
_refine_ls_wR_factor_gt 0.1051
_refine_ls_wR_factor_ref 0.1249
_reflns_Friedel_coverage 0.000
_reflns_number_gt 2485
_reflns_number_total 3477
_reflns_threshold_expression 'I > 2\s(I)'
_cod_data_source_file d3dt03768a2.cif
_cod_data_source_block mo_am190523_0ma
_cod_depositor_comments 'Adding full bibliography for 7714674--7714686.cif.'
_cod_original_sg_symbol_H-M Pbca
_cod_database_code 7714686
_shelx_shelxl_version_number 2018/3
_shelx_space_group_comment
;
The symmetry employed for this shelxl refinement is uniquely defined
by the following loop, which should always be used as a source of
symmetry information in preference to the above space-group names.
They are only intended as comments.
;
_shelx_estimated_absorpt_t_max 0.802
_shelx_estimated_absorpt_t_min 0.766
_olex2_refinement_description
;
1. Fixed Uiso
 At 1.2 times of:
  All C(H) groups, All C(H,H) groups
 At 1.5 times of:
  All C(H,H,H) groups
2. Restrained distances
 Zn1-N4B
 2.738 with sigma of 0.02
 O3B-O4B
 2.074 with sigma of 0.04
 Zn1-O3A \\sim Zn1-O3B
 with sigma of 0.02
 O3A-N4A \\sim O3B-N4B
 with sigma of 0.02
 O4B-N4B \\sim O4A-N4A
 with sigma of 0.02
 Zn1-O3B \\sim Zn1-O3A
 with sigma of 0.02
3. Uiso/Uaniso restraints and constraints
Uanis(O3A) = Uanis(O3B) = Uanis(N4A) = Uanis(O4A) = Uanis(N4B) = Uanis(O4B)
4. Others
 Sof(O3B)=Sof(O4B)=Sof(N4B)=1-FVAR(1)
 Sof(O3A)=Sof(O4A)=Sof(N4A)=FVAR(1)
5.a Secondary CH2 refined with riding coordinates:
 C9(H9A,H9B), C10(H10A,H10B), C16(H16A,H16B)
5.b Aromatic/amide H refined with riding coordinates:
 C1(H1), C3(H3), C6(H6), C12(H12), C13(H13), C14(H14), C15(H15), C18(H18),
 C19(H19), C20(H20), C21(H21)
5.c Idealised Me refined as rotating group:
 C5(H5A,H5B,H5C)
;
_olex2_submission_special_instructions 'No special instructions were received'

loop_
_space_group_symop_operation_xyz
'x, y, z'
'-x+1/2, -y, z+1/2'
'-x, y+1/2, -z+1/2'
'x+1/2, -y+1/2, -z'
'-x, -y, -z'
'x-1/2, y, -z-1/2'
'x, -y-1/2, z-1/2'
'-x-1/2, y-1/2, z'

loop_
_atom_site_label
_atom_site_type_symbol
_atom_site_fract_x
_atom_site_fract_y
_atom_site_fract_z
_atom_site_U_iso_or_equiv
_atom_site_adp_type
_atom_site_occupancy
_atom_site_site_symmetry_order
_atom_site_calc_flag
_atom_site_refinement_flags_posn
_atom_site_refinement_flags_adp
_atom_site_refinement_flags_occupancy
_atom_site_disorder_assembly
_atom_site_disorder_group
Zn1 Zn 0.61487(3) 0.26965(4) 0.41404(2) 0.02871(17) Uani 1 1 d D . . . .
O1 O 0.67763(19) 0.2398(2) 0.33713(11) 0.0383(7) Uani 1 1 d . . . . .
O2 O 0.7865(2) 0.0454(3) 0.20706(14) 0.0597(9) Uani 1 1 d . . . . .
O3A O 0.5225(5) 0.1428(7) 0.4000(4) 0.0436(10) Uani 0.681(15) 1 d D . P A 1
O3B O 0.5391(11) 0.1345(13) 0.3888(8) 0.0436(10) Uani 0.319(15) 1 d D . P A 2
O4A O 0.4630(4) 0.2096(7) 0.4754(3) 0.0436(10) Uani 0.681(15) 1 d D . P A 1
O4B O 0.4586(8) 0.1742(14) 0.4599(7) 0.0436(10) Uani 0.319(15) 1 d D . P A 2
N1 N 0.7076(2) 0.4099(3) 0.43740(13) 0.0305(7) Uani 1 1 d . . . . .
N2 N 0.6666(2) 0.2174(2) 0.50059(13) 0.0291(7) Uani 1 1 d . . . . .
N3 N 0.5355(2) 0.4115(3) 0.40700(13) 0.0330(8) Uani 1 1 d . . . . .
N4A N 0.4673(5) 0.1342(7) 0.4298(5) 0.0436(10) Uani 0.681(15) 1 d D . P A 1
N4B N 0.4825(11) 0.1245(13) 0.4128(8) 0.0436(10) Uani 0.319(15) 1 d D . P A 2
C1 C 0.7567(3) 0.1067(3) 0.24730(17) 0.0413(10) Uani 1 1 d . . . . .
H1 H 0.699027 0.092948 0.260304 0.050 Uiso 1 1 calc R . . . .
C2 C 0.8020(3) 0.1988(3) 0.27692(16) 0.0338(9) Uani 1 1 d . . . . .
C3 C 0.8878(3) 0.2244(4) 0.26043(17) 0.0378(10) Uani 1 1 d . . . . .
H3 H 0.917094 0.177161 0.231583 0.045 Uiso 1 1 calc R . . . .
C4 C 0.9304(3) 0.3153(4) 0.28466(17) 0.0411(10) Uani 1 1 d . . . . .
C5 C 1.0234(3) 0.3431(5) 0.2684(2) 0.0555(13) Uani 1 1 d . . . . .
H5A H 1.058607 0.341029 0.306534 0.083 Uiso 1 1 calc GR . . . .
H5B H 1.026205 0.418207 0.249870 0.083 Uiso 1 1 calc GR . . . .
H5C H 1.045397 0.288033 0.238284 0.083 Uiso 1 1 calc GR . . . .
C6 C 0.8839(3) 0.3857(3) 0.32543(17) 0.0382(10) Uani 1 1 d . . . . .
H6 H 0.911707 0.450399 0.341729 0.046 Uiso 1 1 calc R . . . .
C7 C 0.7994(3) 0.3648(3) 0.34280(16) 0.0342(9) Uani 1 1 d . . . . .
C8 C 0.7566(3) 0.2665(3) 0.32046(16) 0.0308(9) Uani 1 1 d . . . . .
C9 C 0.7492(3) 0.4511(3) 0.37884(17) 0.0357(10) Uani 1 1 d . . . . .
H9A H 0.788591 0.513455 0.389828 0.043 Uiso 1 1 calc R . . . .
H9B H 0.703889 0.481987 0.351082 0.043 Uiso 1 1 calc R . . . .
C10 C 0.6528(3) 0.4980(3) 0.46412(17) 0.0372(10) Uani 1 1 d . . . . .
H10A H 0.683809 0.570513 0.463125 0.045 Uiso 1 1 calc R . . . .
H10B H 0.639478 0.479995 0.508378 0.045 Uiso 1 1 calc R . . . .
C11 C 0.5703(3) 0.5077(3) 0.42745(17) 0.0362(10) Uani 1 1 d . . . . .
C12 C 0.5297(3) 0.6103(4) 0.4165(2) 0.0494(12) Uani 1 1 d . . . . .
H12 H 0.554352 0.678245 0.431154 0.059 Uiso 1 1 calc R . . . .
C13 C 0.4530(3) 0.6106(4) 0.3839(2) 0.0556(13) Uani 1 1 d . . . . .
H13 H 0.424911 0.679714 0.375198 0.067 Uiso 1 1 calc R . . . .
C14 C 0.4169(3) 0.5119(4) 0.3639(2) 0.0497(12) Uani 1 1 d . . . . .
H14 H 0.363471 0.511407 0.342037 0.060 Uiso 1 1 calc R . . . .
C15 C 0.4600(3) 0.4138(4) 0.37622(17) 0.0405(10) Uani 1 1 d . . . . .
H15 H 0.435563 0.345092 0.362475 0.049 Uiso 1 1 calc R . . . .
C16 C 0.7706(3) 0.3668(3) 0.48277(16) 0.0377(10) Uani 1 1 d . . . . .
H16A H 0.792782 0.429600 0.508450 0.045 Uiso 1 1 calc R . . . .
H16B H 0.819902 0.333412 0.459934 0.045 Uiso 1 1 calc R . . . .
C17 C 0.7311(3) 0.2793(3) 0.52534(16) 0.0305(9) Uani 1 1 d . . . . .
C18 C 0.7613(3) 0.2611(3) 0.58551(16) 0.0356(10) Uani 1 1 d . . . . .
H18 H 0.804493 0.308315 0.602794 0.043 Uiso 1 1 calc R . . . .
C19 C 0.7281(3) 0.1742(4) 0.61990(17) 0.0365(10) Uani 1 1 d . . . . .
H19 H 0.748881 0.159792 0.661003 0.044 Uiso 1 1 calc R . . . .
C20 C 0.6637(3) 0.1074(3) 0.59414(17) 0.0369(10) Uani 1 1 d . . . . .
H20 H 0.640714 0.045579 0.616728 0.044 Uiso 1 1 calc R . . . .
C21 C 0.6342(3) 0.1331(3) 0.53514(17) 0.0327(9) Uani 1 1 d . . . . .
H21 H 0.588836 0.089364 0.517969 0.039 Uiso 1 1 calc R . . . .

loop_
_atom_site_aniso_label
_atom_site_aniso_U_11
_atom_site_aniso_U_22
_atom_site_aniso_U_33
_atom_site_aniso_U_23
_atom_site_aniso_U_13
_atom_site_aniso_U_12
Zn1 0.0315(3) 0.0244(3) 0.0302(2) -0.00106(17) -0.00200(18) -0.0001(2)
O1 0.0337(18) 0.0441(17) 0.0371(14) -0.0089(12) 0.0043(12) -0.0067(14)
O2 0.071(3) 0.057(2) 0.0504(18) -0.0242(16) 0.0155(17) -0.0043(18)
O3A 0.0518(19) 0.0344(16) 0.045(3) -0.0191(16) -0.0033(16) -0.0008(17)
O3B 0.0518(19) 0.0344(16) 0.045(3) -0.0191(16) -0.0033(16) -0.0008(17)
O4A 0.0518(19) 0.0344(16) 0.045(3) -0.0191(16) -0.0033(16) -0.0008(17)
O4B 0.0518(19) 0.0344(16) 0.045(3) -0.0191(16) -0.0033(16) -0.0008(17)
N1 0.037(2) 0.0259(16) 0.0287(15) -0.0020(13) 0.0002(14) -0.0001(15)
N2 0.0294(19) 0.0260(16) 0.0320(16) 0.0008(13) -0.0020(14) -0.0019(14)
N3 0.035(2) 0.0295(18) 0.0347(16) 0.0016(13) 0.0017(15) 0.0012(16)
N4A 0.0518(19) 0.0344(16) 0.045(3) -0.0191(16) -0.0033(16) -0.0008(17)
N4B 0.0518(19) 0.0344(16) 0.045(3) -0.0191(16) -0.0033(16) -0.0008(17)
C1 0.050(3) 0.039(2) 0.034(2) -0.0036(18) 0.001(2) -0.001(2)
C2 0.038(3) 0.035(2) 0.0278(18) 0.0010(15) -0.0002(17) 0.0018(19)
C3 0.042(3) 0.046(3) 0.0257(18) -0.0004(17) -0.0021(17) 0.001(2)
C4 0.035(3) 0.057(3) 0.032(2) 0.0062(19) 0.0011(18) -0.002(2)
C5 0.036(3) 0.088(4) 0.042(2) 0.002(2) -0.002(2) -0.002(3)
C6 0.039(3) 0.041(2) 0.034(2) 0.0032(17) -0.0020(19) -0.009(2)
C7 0.041(3) 0.036(2) 0.0258(18) 0.0041(16) 0.0004(17) -0.001(2)
C8 0.036(3) 0.031(2) 0.0254(17) 0.0013(15) -0.0057(16) -0.0026(18)
C9 0.046(3) 0.025(2) 0.035(2) 0.0033(16) 0.0018(18) -0.0065(19)
C10 0.047(3) 0.028(2) 0.037(2) -0.0064(16) 0.0021(19) -0.003(2)
C11 0.043(3) 0.031(2) 0.035(2) -0.0009(16) 0.0094(18) 0.002(2)
C12 0.058(4) 0.032(2) 0.057(3) 0.002(2) 0.015(2) 0.007(2)
C13 0.055(4) 0.041(3) 0.070(3) 0.017(2) 0.014(3) 0.017(3)
C14 0.041(3) 0.056(3) 0.052(3) 0.015(2) 0.004(2) 0.017(2)
C15 0.038(3) 0.046(3) 0.037(2) 0.0032(18) -0.0005(19) 0.005(2)
C16 0.038(3) 0.040(2) 0.035(2) 0.0038(17) -0.0058(18) -0.010(2)
C17 0.031(2) 0.030(2) 0.0308(19) -0.0011(16) -0.0015(17) 0.0042(18)
C18 0.032(2) 0.041(2) 0.034(2) -0.0025(17) -0.0023(17) 0.0035(19)
C19 0.039(3) 0.042(2) 0.0280(19) 0.0023(17) -0.0010(18) 0.006(2)
C20 0.039(3) 0.035(2) 0.036(2) 0.0045(17) 0.0069(19) 0.006(2)
C21 0.033(2) 0.026(2) 0.040(2) 0.0029(16) 0.0014(17) 0.0001(18)

loop_
_atom_type_symbol
_atom_type_description
_atom_type_scat_dispersion_real
_atom_type_scat_dispersion_imag
_atom_type_scat_source
C C 0.0033 0.0016 'International Tables Vol C Tables 4.2.6.8 and 6.1.1.4'
H H 0.0000 0.0000 'International Tables Vol C Tables 4.2.6.8 and 6.1.1.4'
N N 0.0061 0.0033 'International Tables Vol C Tables 4.2.6.8 and 6.1.1.4'
O O 0.0106 0.0060 'International Tables Vol C Tables 4.2.6.8 and 6.1.1.4'
Zn Zn 0.2839 1.4301 'International Tables Vol C Tables 4.2.6.8 and 6.1.1.4'

loop_
_geom_angle_atom_site_label_1
_geom_angle_atom_site_label_2
_geom_angle_atom_site_label_3
_geom_angle
_geom_angle_site_symmetry_1
_geom_angle_site_symmetry_3
_geom_angle_publ_flag
O1 Zn1 O3A 95.1(2) . . ?
O1 Zn1 O3B 85.5(4) . . ?
O1 Zn1 N1 90.18(11) . . ?
O1 Zn1 N2 119.69(13) . . ?
O1 Zn1 N3 112.44(12) . . ?
O3A Zn1 N1 174.7(2) . . ?
O3A Zn1 N2 99.8(3) . . ?
O3B Zn1 N1 174.9(5) . . ?
O3B Zn1 N2 102.4(6) . . ?
O3B Zn1 N3 106.1(6) . . ?
N2 Zn1 N1 77.52(11) . . ?
N3 Zn1 O3A 99.8(3) . . ?
N3 Zn1 N1 78.00(13) . . ?
N3 Zn1 N2 121.66(11) . . ?
C8 O1 Zn1 130.6(2) . . ?
N4A O3A Zn1 121.9(5) . . ?
N4B O3B Zn1 116.6(10) . . ?
C9 N1 Zn1 109.6(2) . . ?
C10 N1 Zn1 104.3(2) . . ?
C10 N1 C9 109.9(3) . . ?
C10 N1 C16 112.4(3) . . ?
C16 N1 Zn1 108.0(2) . . ?
C16 N1 C9 112.3(3) . . ?
C17 N2 Zn1 117.5(2) . . ?
C21 N2 Zn1 124.0(3) . . ?
C21 N2 C17 118.1(3) . . ?
C11 N3 Zn1 115.5(3) . . ?
C11 N3 C15 119.5(4) . . ?
C15 N3 Zn1 124.3(3) . . ?
O3A N4A O4A 114.2(6) . . ?
O3B N4B O4B 127.9(14) . . ?
O2 C1 H1 117.4 . . ?
O2 C1 C2 125.2(4) . . ?
C2 C1 H1 117.4 . . ?
C3 C2 C1 120.9(4) . . ?
C3 C2 C8 120.6(4) . . ?
C8 C2 C1 118.4(4) . . ?
C2 C3 H3 118.9 . . ?
C4 C3 C2 122.1(4) . . ?
C4 C3 H3 118.9 . . ?
C3 C4 C5 122.9(4) . . ?
C3 C4 C6 117.3(4) . . ?
C6 C4 C5 119.8(4) . . ?
C4 C5 H5A 109.5 . . ?
C4 C5 H5B 109.5 . . ?
C4 C5 H5C 109.5 . . ?
H5A C5 H5B 109.5 . . ?
H5A C5 H5C 109.5 . . ?
H5B C5 H5C 109.5 . . ?
C4 C6 H6 118.6 . . ?
C7 C6 C4 122.9(4) . . ?
C7 C6 H6 118.6 . . ?
C6 C7 C8 119.9(4) . . ?
C6 C7 C9 120.2(4) . . ?
C8 C7 C9 119.5(4) . . ?
O1 C8 C2 120.1(3) . . ?
O1 C8 C7 122.8(4) . . ?
C2 C8 C7 117.0(4) . . ?
N1 C9 C7 115.3(3) . . ?
N1 C9 H9A 108.5 . . ?
N1 C9 H9B 108.5 . . ?
C7 C9 H9A 108.5 . . ?
C7 C9 H9B 108.5 . . ?
H9A C9 H9B 107.5 . . ?
N1 C10 H10A 109.6 . . ?
N1 C10 H10B 109.6 . . ?
N1 C10 C11 110.2(3) . . ?
H10A C10 H10B 108.1 . . ?
C11 C10 H10A 109.6 . . ?
C11 C10 H10B 109.6 . . ?
N3 C11 C10 116.5(3) . . ?
N3 C11 C12 120.9(4) . . ?
C12 C11 C10 122.6(4) . . ?
C11 C12 H12 120.8 . . ?
C13 C12 C11 118.5(4) . . ?
C13 C12 H12 120.8 . . ?
C12 C13 H13 119.8 . . ?
C14 C13 C12 120.4(4) . . ?
C14 C13 H13 119.8 . . ?
C13 C14 H14 120.9 . . ?
C13 C14 C15 118.2(5) . . ?
C15 C14 H14 120.9 . . ?
N3 C15 C14 122.4(4) . . ?
N3 C15 H15 118.8 . . ?
C14 C15 H15 118.8 . . ?
N1 C16 H16A 109.3 . . ?
N1 C16 H16B 109.3 . . ?
N1 C16 C17 111.6(3) . . ?
H16A C16 H16B 108.0 . . ?
C17 C16 H16A 109.3 . . ?
C17 C16 H16B 109.3 . . ?
N2 C17 C16 116.2(3) . . ?
N2 C17 C18 121.8(4) . . ?
C18 C17 C16 121.9(4) . . ?
C17 C18 H18 120.4 . . ?
C19 C18 C17 119.3(4) . . ?
C19 C18 H18 120.4 . . ?
C18 C19 H19 120.3 . . ?
C18 C19 C20 119.5(4) . . ?
C20 C19 H19 120.3 . . ?
C19 C20 H20 120.9 . . ?
C21 C20 C19 118.2(4) . . ?
C21 C20 H20 120.9 . . ?
N2 C21 C20 123.1(4) . . ?
N2 C21 H21 118.5 . . ?
C20 C21 H21 118.5 . . ?

loop_
_geom_bond_atom_site_label_1
_geom_bond_atom_site_label_2
_geom_bond_distance
_geom_bond_site_symmetry_2
_geom_bond_publ_flag
Zn1 O1 1.940(3) . ?
Zn1 O3A 2.105(6) . ?
Zn1 O3B 2.066(13) . ?
Zn1 N1 2.262(3) . ?
Zn1 N2 2.107(3) . ?
Zn1 N3 2.098(3) . ?
O1 C8 1.314(5) . ?
O2 C1 1.219(5) . ?
O3A N4A 1.070(7) . ?
O3B N4B 1.024(12) . ?
O4A N4A 1.326(6) . ?
O4B N4B 1.224(12) . ?
N1 C9 1.489(5) . ?
N1 C10 1.467(5) . ?
N1 C16 1.468(5) . ?
N2 C17 1.351(5) . ?
N2 C21 1.343(5) . ?
N3 C11 1.341(5) . ?
N3 C15 1.342(5) . ?
C1 H1 0.9500 . ?
C1 C2 1.450(6) . ?
C2 C3 1.410(6) . ?
C2 C8 1.418(5) . ?
C3 H3 0.9500 . ?
C3 C4 1.370(6) . ?
C4 C5 1.520(6) . ?
C4 C6 1.408(6) . ?
C5 H5A 0.9800 . ?
C5 H5B 0.9800 . ?
C5 H5C 0.9800 . ?
C6 H6 0.9500 . ?
C6 C7 1.384(6) . ?
C7 C8 1.429(5) . ?
C7 C9 1.503(5) . ?
C9 H9A 0.9900 . ?
C9 H9B 0.9900 . ?
C10 H10A 0.9900 . ?
C10 H10B 0.9900 . ?
C10 C11 1.504(6) . ?
C11 C12 1.396(6) . ?
C12 H12 0.9500 . ?
C12 C13 1.378(7) . ?
C13 H13 0.9500 . ?
C13 C14 1.372(7) . ?
C14 H14 0.9500 . ?
C14 C15 1.373(6) . ?
C15 H15 0.9500 . ?
C16 H16A 0.9900 . ?
C16 H16B 0.9900 . ?
C16 C17 1.513(5) . ?
C17 C18 1.383(5) . ?
C18 H18 0.9500 . ?
C18 C19 1.370(6) . ?
C19 H19 0.9500 . ?
C19 C20 1.391(6) . ?
C20 H20 0.9500 . ?
C20 C21 1.374(5) . ?
C21 H21 0.9500 . ?

loop_
_geom_torsion_atom_site_label_1
_geom_torsion_atom_site_label_2
_geom_torsion_atom_site_label_3
_geom_torsion_atom_site_label_4
_geom_torsion
_geom_torsion_site_symmetry_1
_geom_torsion_site_symmetry_2
_geom_torsion_site_symmetry_3
_geom_torsion_site_symmetry_4
_geom_torsion_publ_flag
Zn1 O1 C8 C2 152.2(3) . . . . ?
Zn1 O1 C8 C7 -30.0(5) . . . . ?
Zn1 O3A N4A O4A -0.1(9) . . . . ?
Zn1 O3B N4B O4B -10(2) . . . . ?
Zn1 N1 C9 C7 -59.4(4) . . . . ?
Zn1 N1 C10 C11 -41.2(3) . . . . ?
Zn1 N1 C16 C17 -32.1(3) . . . . ?
Zn1 N2 C17 C16 -11.1(4) . . . . ?
Zn1 N2 C17 C18 171.1(3) . . . . ?
Zn1 N2 C21 C20 -173.5(3) . . . . ?
Zn1 N3 C11 C10 -11.9(4) . . . . ?
Zn1 N3 C11 C12 170.0(3) . . . . ?
Zn1 N3 C15 C14 -169.0(3) . . . . ?
O2 C1 C2 C3 -0.2(6) . . . . ?
O2 C1 C2 C8 176.4(4) . . . . ?
N1 C10 C11 N3 38.2(5) . . . . ?
N1 C10 C11 C12 -143.8(4) . . . . ?
N1 C16 C17 N2 30.1(5) . . . . ?
N1 C16 C17 C18 -152.0(4) . . . . ?
N2 C17 C18 C19 3.5(6) . . . . ?
N3 C11 C12 C13 -0.2(6) . . . . ?
C1 C2 C3 C4 175.7(4) . . . . ?
C1 C2 C8 O1 5.6(5) . . . . ?
C1 C2 C8 C7 -172.3(3) . . . . ?
C2 C3 C4 C5 178.8(4) . . . . ?
C2 C3 C4 C6 -2.3(6) . . . . ?
C3 C2 C8 O1 -177.7(3) . . . . ?
C3 C2 C8 C7 4.4(5) . . . . ?
C3 C4 C6 C7 1.9(6) . . . . ?
C4 C6 C7 C8 1.7(6) . . . . ?
C4 C6 C7 C9 -171.2(4) . . . . ?
C5 C4 C6 C7 -179.2(4) . . . . ?
C6 C7 C8 O1 177.4(3) . . . . ?
C6 C7 C8 C2 -4.8(5) . . . . ?
C6 C7 C9 N1 -127.8(4) . . . . ?
C8 C2 C3 C4 -0.9(6) . . . . ?
C8 C7 C9 N1 59.2(5) . . . . ?
C9 N1 C10 C11 76.2(4) . . . . ?
C9 N1 C16 C17 -153.1(3) . . . . ?
C9 C7 C8 O1 -9.6(5) . . . . ?
C9 C7 C8 C2 168.2(3) . . . . ?
C10 N1 C9 C7 -173.4(3) . . . . ?
C10 N1 C16 C17 82.4(4) . . . . ?
C10 C11 C12 C13 -178.2(4) . . . . ?
C11 N3 C15 C14 0.9(6) . . . . ?
C11 C12 C13 C14 1.2(7) . . . . ?
C12 C13 C14 C15 -1.2(7) . . . . ?
C13 C14 C15 N3 0.1(6) . . . . ?
C15 N3 C11 C10 177.3(3) . . . . ?
C15 N3 C11 C12 -0.8(6) . . . . ?
C16 N1 C9 C7 60.6(4) . . . . ?
C16 N1 C10 C11 -157.9(3) . . . . ?
C16 C17 C18 C19 -174.3(4) . . . . ?
C17 N2 C21 C20 -0.1(6) . . . . ?
C17 C18 C19 C20 -1.2(6) . . . . ?
C18 C19 C20 C21 -1.5(6) . . . . ?
C19 C20 C21 N2 2.2(6) . . . . ?
C21 N2 C17 C16 175.0(3) . . . . ?
C21 N2 C17 C18 -2.8(5) . . . . ?
